data_7042227
loop_
_publ_author_name
'Li, Ning'
'Garc\'ia-Rodr\'iguez, Ra\'ul'
'Matthews, Peter D.'
'Luo, He-Kuan'
'Wright, Dominic S.'

_publ_section_title
;
 Synthesis, structure and paramagnetic NMR analysis of a series of
 lanthanide-containing [LnTi6O3(O(i)Pr)9(salicylate)6] cages.
;
_journal_issue 13
_journal_name_full 'Dalton transactions (Cambridge, England : 2003)'
_journal_page_first 4287
_journal_page_last 4295
_journal_paper_doi 10.1039/c7dt00049a
_journal_volume 46
_journal_year 2017
_chemical_formula_moiety 'C69 H87 La O30 Ti6'
_chemical_formula_sum 'C69 H87 La O30 Ti6'
_chemical_formula_weight 1822.69
_space_group_crystal_system hexagonal
_space_group_IT_number 174
_space_group_name_Hall 'P -6'
_space_group_name_H-M_alt 'P -6'
_symmetry_space_group_name_Hall 'P -6'
_symmetry_space_group_name_H-M 'P -6'
_atom_sites_solution_hydrogens geom
_audit_creation_method SHELXL-2016/6
_audit_update_record
;
2017-02-27 deposited with the CCDC.
2017-03-01 downloaded from the CCDC.
;
_cell_angle_alpha 90
_cell_angle_beta 90
_cell_angle_gamma 120
_cell_formula_units_Z 2
_cell_length_a 15.0084(4)
_cell_length_b 15.0084(4)
_cell_length_c 23.5238(7)
_cell_measurement_reflns_used 9163
_cell_measurement_temperature 180(2)
_cell_measurement_theta_max 66.7
_cell_measurement_theta_min 3.885
_cell_volume 4588.9(2)
_computing_cell_refinement 'refinement of XYZ centroids > 20sigma(I)'
_computing_data_collection 'Bruker software package, narrow-frames'
_computing_data_reduction
;
 Bruker SAINT software package, narrow frame algorithm
;
_computing_molecular_graphics 'SHELXL-2016/6 (Sheldrick, 2016)'
_computing_publication_material 'SHELXL-2016/6 (Sheldrick, 2016)'
_computing_structure_refinement 'SHELXL-2016/6 (Sheldrick, 2016)'
_computing_structure_solution 'SHELXT 2014/4 (Sheldrick, 2014)'
_diffrn_ambient_temperature 180(2)
_diffrn_measured_fraction_theta_full 0.999
_diffrn_measured_fraction_theta_max 0.999
_diffrn_measurement_device_type 'Bruker QUEST D8 CCD'
_diffrn_measurement_method 'Thin slice \w and \f scans'
_diffrn_radiation_source '30W microfocus sealed tube, Quazar optics'
_diffrn_radiation_type CuK\a
_diffrn_radiation_wavelength 1.54178
_diffrn_reflns_av_R_equivalents 0.0504
_diffrn_reflns_av_unetI/netI 0.0226
_diffrn_reflns_Laue_measured_fraction_full 0.999
_diffrn_reflns_Laue_measured_fraction_max 0.999
_diffrn_reflns_limit_h_max 17
_diffrn_reflns_limit_h_min -17
_diffrn_reflns_limit_k_max 17
_diffrn_reflns_limit_k_min -17
_diffrn_reflns_limit_l_max 27
_diffrn_reflns_limit_l_min -28
_diffrn_reflns_number 61633
_diffrn_reflns_point_group_measured_fraction_full 0.999
_diffrn_reflns_point_group_measured_fraction_max 0.999
_diffrn_reflns_theta_full 66.713
_diffrn_reflns_theta_max 66.713
_diffrn_reflns_theta_min 3.400
_exptl_absorpt_coefficient_mu 8.328
_exptl_absorpt_correction_T_max 0.240
_exptl_absorpt_correction_T_min 0.196
_exptl_absorpt_correction_type multi-scan
_exptl_absorpt_process_details
;
multi-scan from symmetry-related measurements (SADABS) 
;
_exptl_crystal_colour yellow
_exptl_crystal_density_diffrn 1.319
_exptl_crystal_description block
_exptl_crystal_F_000 1860
_exptl_crystal_size_max 0.290
_exptl_crystal_size_mid 0.250
_exptl_crystal_size_min 0.240
_exptl_transmission_factor_max 1.00
_exptl_transmission_factor_min 0.741
_refine_diff_density_max 6.820
_refine_diff_density_min -0.717
_refine_diff_density_rms 0.194
_refine_ls_abs_structure_details
;
 Flack x determined using 2638 quotients [(I+)-(I-)]/[(I+)+(I-)]
 (Parsons, Flack and Wagner, Acta Cryst. B69 (2013) 249-259).
;
_refine_ls_abs_structure_Flack 0.286(6)
_refine_ls_extinction_method none
_refine_ls_goodness_of_fit_ref 1.154
_refine_ls_hydrogen_treatment constr
_refine_ls_matrix_type full
_refine_ls_number_parameters 331
_refine_ls_number_reflns 5571
_refine_ls_number_restraints 142
_refine_ls_restrained_S_all 1.152
_refine_ls_R_factor_all 0.0678
_refine_ls_R_factor_gt 0.0667
_refine_ls_shift/su_max 0.000
_refine_ls_shift/su_mean 0.000
_refine_ls_structure_factor_coef Fsqd
_refine_ls_weighting_details 'w=1/[\s^2^(Fo^2^)+(0.1289P)^2^+16.1168P] where P=(Fo^2^+2Fc^2^)/3'
_refine_ls_weighting_scheme calc
_refine_ls_wR_factor_gt 0.1886
_refine_ls_wR_factor_ref 0.1900
_reflns_Friedel_coverage 0.990
_reflns_Friedel_fraction_full 1.000
_reflns_Friedel_fraction_max 0.999
_reflns_number_gt 5436
_reflns_number_total 5571
_reflns_threshold_expression 'I > 2\s(I)'
_cod_data_source_file c7dt00049a2.cif
_cod_data_source_block la_b
_cod_depositor_comments 'Adding full bibliography for 7042216--7042227.cif.'
_cod_original_cell_volume 4588.9(3)
_cod_database_code 7042227
_shelx_shelxl_version_number 2016/6
_shelx_space_group_comment
;
The symmetry employed for this shelxl refinement is uniquely defined
by the following loop, which should always be used as a source of
symmetry information in preference to the above space-group names.
They are only intended as comments.
;
_shelx_estimated_absorpt_t_min 0.196
_shelx_estimated_absorpt_t_max 0.240

loop_
_space_group_symop_operation_xyz
'x, y, z'
'-y, x-y, z'
'-x+y, -x, z'
'x, y, -z'
'-y, x-y, -z'
'-x+y, -x, -z'

loop_
_atom_site_label
_atom_site_type_symbol
_atom_site_fract_x
_atom_site_fract_y
_atom_site_fract_z
_atom_site_U_iso_or_equiv
_atom_site_adp_type
_atom_site_occupancy
_atom_site_site_symmetry_order
_atom_site_calc_flag
_atom_site_refinement_flags_posn
_atom_site_refinement_flags_adp
_atom_site_refinement_flags_occupancy
_atom_site_disorder_assembly
_atom_site_disorder_group
La1 La 0.666667 0.333333 0.500000 0.0154(5) Uani 1 6 d S T P . .
La2 La 1.000000 1.000000 1.000000 0.0153(5) Uani 1 6 d S T P . .
Ti1 Ti 0.4649(2) 0.3650(2) 0.56389(12) 0.0249(7) Uani 1 1 d . . . . .
Ti2 Ti 0.8081(2) 0.7603(2) 0.93619(11) 0.0238(6) Uani 1 1 d . . . . .
O1 O 0.4970(12) 0.3082(13) 0.500000 0.023(3) Uani 1 2 d S T P . .
O2 O 0.4850(12) 0.4602(13) 0.500000 0.032(4) Uani 1 2 d S T P C .
O3 O 0.3286(9) 0.2973(10) 0.5662(5) 0.039(3) Uani 1 1 d D . . . .
O4 O 0.4809(10) 0.4547(11) 0.6237(6) 0.038(3) Uani 1 1 d . . . . .
O5 O 0.4709(10) 0.2588(9) 0.6139(5) 0.030(3) Uani 1 1 d . . . . .
O6 O 0.6305(9) 0.4365(9) 0.5759(5) 0.027(3) Uani 1 1 d . . . . .
O21 O 0.8294(14) 0.8464(12) 1.000000 0.029(4) Uani 1 2 d S T P . .
O22 O 0.8305(15) 0.6848(11) 1.000000 0.031(4) Uani 1 2 d S T P G .
O23 O 0.6725(10) 0.6817(9) 0.9342(5) 0.035(3) Uani 1 1 d D . . . .
O24 O 0.8304(10) 0.6928(9) 0.8756(5) 0.035(3) Uani 1 1 d . . . . .
O25 O 0.9753(10) 0.8642(9) 0.9248(4) 0.023(2) Uani 1 1 d . . . . .
O26 O 0.8045(11) 0.8703(11) 0.8856(6) 0.036(3) Uani 1 1 d . . . . .
C2 C 0.482(2) 0.560(2) 0.500000 0.050(8) Uani 1 2 d DS TU P . .
H2A H 0.473987 0.560406 0.542163 0.059 Uiso 0.5 1 calc R U P A -1
C2A C 0.588(2) 0.647(2) 0.500000 0.061(9) Uani 1 2 d DS TU P C .
H2AA H 0.635350 0.623162 0.511584 0.092 Uiso 0.5 1 calc R U P B -1
H2AB H 0.606016 0.676413 0.461706 0.092 Uiso 0.5 1 calc R U P B -1
H2AC H 0.593295 0.699506 0.526710 0.092 Uiso 0.5 1 calc R U P B -1
C2B C 0.378(3) 0.541(4) 0.488(3) 0.09(2) Uani 0.5 1 d D U P C -1
H2BA H 0.327959 0.467585 0.493566 0.130 Uiso 0.5 1 calc R U P C -1
H2BB H 0.361716 0.582313 0.513134 0.130 Uiso 0.5 1 calc R U P C -1
H2BC H 0.374437 0.559219 0.448129 0.130 Uiso 0.5 1 calc R U P C -1
C3 C 0.249(2) 0.254(3) 0.6075(15) 0.055(8) Uiso 0.53(3) 1 d D U P D 1
H3 H 0.281147 0.257390 0.645165 0.066 Uiso 0.53(3) 1 calc R U P D 1
C3A C 0.195(4) 0.312(4) 0.612(2) 0.086(9) Uiso 0.53(3) 1 d D U P D 1
H3AA H 0.140911 0.279628 0.640791 0.128 Uiso 0.53(3) 1 calc R U P D 1
H3AB H 0.244117 0.382533 0.623327 0.128 Uiso 0.53(3) 1 calc R U P D 1
H3AC H 0.164738 0.311625 0.575288 0.128 Uiso 0.53(3) 1 calc R U P D 1
C3B C 0.178(3) 0.148(3) 0.596(2) 0.086(9) Uiso 0.53(3) 1 d D U P D 1
H3BA H 0.124269 0.120478 0.624606 0.128 Uiso 0.53(3) 1 calc R U P D 1
H3BB H 0.147400 0.142313 0.558108 0.128 Uiso 0.53(3) 1 calc R U P D 1
H3BC H 0.215145 0.109744 0.595925 0.128 Uiso 0.53(3) 1 calc R U P D 1
C3' C 0.225(2) 0.221(3) 0.5637(19) 0.055(8) Uiso 0.47(3) 1 d D U P D 2
H3A' H 0.207253 0.234632 0.524882 0.066 Uiso 0.47(3) 1 calc R U P D 2
C3A' C 0.160(3) 0.244(4) 0.597(3) 0.086(9) Uiso 0.47(3) 1 d D U P D 2
H3AD H 0.188308 0.318596 0.598182 0.128 Uiso 0.47(3) 1 calc R U P D 2
H3AE H 0.090910 0.211046 0.580231 0.128 Uiso 0.47(3) 1 calc R U P D 2
H3AF H 0.155598 0.218046 0.635812 0.128 Uiso 0.47(3) 1 calc R U P D 2
C3B' C 0.196(4) 0.119(3) 0.558(3) 0.086(9) Uiso 0.47(3) 1 d D U P D 2
H3BD H 0.120316 0.077358 0.556866 0.128 Uiso 0.47(3) 1 calc R U P D 2
H3BE H 0.223840 0.108836 0.522387 0.128 Uiso 0.47(3) 1 calc R U P D 2
H3BF H 0.221696 0.097183 0.590071 0.128 Uiso 0.47(3) 1 calc R U P D 2
C11 C 0.5557(16) 0.5311(14) 0.6554(8) 0.038(4) Uani 1 1 d . U . . .
C12 C 0.527(2) 0.5812(17) 0.6940(9) 0.049(5) Uani 1 1 d . U . . .
H12A H 0.457962 0.566069 0.696692 0.059 Uiso 1 1 calc R U . . .
C13 C 0.601(2) 0.653(2) 0.7281(10) 0.067(7) Uani 1 1 d . U . . .
H13A H 0.579928 0.684451 0.755753 0.081 Uiso 1 1 calc R U . . .
C14 C 0.697(2) 0.681(2) 0.7264(11) 0.062(6) Uani 1 1 d . U . . .
H14A H 0.744781 0.735525 0.750153 0.074 Uiso 1 1 calc R U . . .
C15 C 0.7301(18) 0.6309(17) 0.6886(9) 0.049(5) Uani 1 1 d . U . . .
H15A H 0.800100 0.647968 0.687435 0.059 Uiso 1 1 calc R U . . .
C16 C 0.6558(15) 0.5538(15) 0.6521(8) 0.034(4) Uani 1 1 d . U . . .
C17 C 0.4951(15) 0.1888(16) 0.6124(8) 0.032(4) Uani 1 1 d . U . . .
C22 C 0.836(3) 0.592(3) 1.000000 0.057(8) Uani 1 2 d S TU P . .
H22' H 0.822327 0.573806 0.958861 0.068 Uiso 0.5 1 calc R U P E -1
C22A C 0.950(6) 0.637(7) 1.000000 0.17(3) Uani 1 2 d S TU P G .
H22A H 0.982152 0.700030 0.976808 0.256 Uiso 0.5 1 calc R U P F -1
H22B H 0.976205 0.654321 1.039048 0.256 Uiso 0.5 1 calc R U P F -1
H22C H 0.967506 0.587461 0.984144 0.256 Uiso 0.5 1 calc R U P F -1
C22B C 0.749(6) 0.506(3) 1.0241(19) 0.072(13) Uani 0.5 1 d . U P G -1
H22D H 0.758996 0.445893 1.022640 0.109 Uiso 0.5 1 calc R U P G -1
H22E H 0.741394 0.520613 1.063798 0.109 Uiso 0.5 1 calc R U P G -1
H22F H 0.687552 0.491157 1.002638 0.109 Uiso 0.5 1 calc R U P G -1
C23 C 0.602(3) 0.638(3) 0.8863(15) 0.059(8) Uiso 0.54(2) 1 d D U P H 1
H23A H 0.638319 0.671483 0.850268 0.071 Uiso 0.54(2) 1 calc R U P H 1
C23A C 0.513(4) 0.653(4) 0.894(2) 0.083(9) Uiso 0.54(2) 1 d D U P H 1
H23B H 0.466659 0.622888 0.861337 0.124 Uiso 0.54(2) 1 calc R U P H 1
H23C H 0.477080 0.618920 0.928870 0.124 Uiso 0.54(2) 1 calc R U P H 1
H23D H 0.537295 0.726519 0.896055 0.124 Uiso 0.54(2) 1 calc R U P H 1
C23B C 0.562(4) 0.527(3) 0.883(2) 0.083(9) Uiso 0.54(2) 1 d D U P H 1
H23E H 0.514330 0.498765 0.850175 0.124 Uiso 0.54(2) 1 calc R U P H 1
H23F H 0.618750 0.513621 0.877220 0.124 Uiso 0.54(2) 1 calc R U P H 1
H23G H 0.524738 0.493594 0.917638 0.124 Uiso 0.54(2) 1 calc R U P H 1
C23' C 0.566(2) 0.635(3) 0.941(2) 0.059(8) Uiso 0.46(2) 1 d D U P H 2
H23H H 0.542064 0.597126 0.977487 0.071 Uiso 0.46(2) 1 calc R U P H 2
C23C C 0.559(6) 0.726(4) 0.941(3) 0.083(9) Uiso 0.46(2) 1 d D U P H 2
H23I H 0.486812 0.707894 0.945010 0.124 Uiso 0.46(2) 1 calc R U P H 2
H23J H 0.599212 0.769945 0.972528 0.124 Uiso 0.46(2) 1 calc R U P H 2
H23K H 0.586042 0.762993 0.904888 0.124 Uiso 0.46(2) 1 calc R U P H 2
C23D C 0.511(6) 0.570(5) 0.893(3) 0.083(9) Uiso 0.46(2) 1 d D U P H 2
H23L H 0.436587 0.538784 0.899387 0.124 Uiso 0.46(2) 1 calc R U P H 2
H23M H 0.530131 0.610869 0.858205 0.124 Uiso 0.46(2) 1 calc R U P H 2
H23N H 0.528361 0.515303 0.889480 0.124 Uiso 0.46(2) 1 calc R U P H 2
C31 C 0.9063(16) 0.6992(14) 0.8423(8) 0.037(4) Uani 1 1 d . U . . .
C32 C 0.8807(17) 0.6216(17) 0.8027(9) 0.046(5) Uani 1 1 d . U . . .
H32A H 0.812051 0.565695 0.801068 0.056 Uiso 1 1 calc R U . . .
C33 C 0.955(2) 0.625(2) 0.7650(10) 0.060(6) Uani 1 1 d . U . . .
H33A H 0.936141 0.572686 0.736924 0.072 Uiso 1 1 calc R U . . .
C34 C 1.060(2) 0.707(2) 0.7696(12) 0.070(7) Uani 1 1 d . U . . .
H34A H 1.112328 0.708552 0.746430 0.084 Uiso 1 1 calc R U . . .
C35 C 1.0808(18) 0.7845(18) 0.8098(9) 0.048(5) Uani 1 1 d . U . . .
H35A H 1.147986 0.843003 0.811109 0.057 Uiso 1 1 calc R U . . .
C36 C 1.0073(14) 0.7785(14) 0.8474(8) 0.030(4) Uani 1 1 d . U . . .
C37 C 0.8260(15) 0.9614(15) 0.8886(8) 0.026(4) Uani 1 1 d . U . . .

loop_
_atom_site_aniso_label
_atom_site_aniso_U_11
_atom_site_aniso_U_22
_atom_site_aniso_U_33
_atom_site_aniso_U_23
_atom_site_aniso_U_13
_atom_site_aniso_U_12
La1 0.0133(7) 0.0133(7) 0.0198(12) 0.000 0.000 0.0066(4)
La2 0.0143(7) 0.0143(7) 0.0174(11) 0.000 0.000 0.0071(4)
Ti1 0.0191(14) 0.0218(15) 0.0349(17) -0.0029(11) 0.0030(11) 0.0111(12)
Ti2 0.0214(15) 0.0197(15) 0.0263(15) -0.0025(10) -0.0017(11) 0.0072(13)
O1 0.013(7) 0.029(8) 0.028(8) 0.000 0.000 0.013(6)
O2 0.025(9) 0.028(9) 0.051(10) 0.000 0.000 0.019(8)
O3 0.018(6) 0.032(7) 0.053(8) 0.007(6) 0.009(6) 0.002(6)
O4 0.028(6) 0.049(8) 0.041(7) -0.008(6) 0.006(5) 0.021(6)
O5 0.041(7) 0.029(7) 0.028(6) 0.010(5) 0.012(5) 0.023(6)
O6 0.030(6) 0.030(6) 0.031(6) 0.001(5) 0.001(5) 0.022(5)
O21 0.033(10) 0.016(8) 0.033(9) 0.000 0.000 0.009(7)
O22 0.046(12) 0.018(7) 0.035(8) 0.000 0.000 0.021(8)
O23 0.031(7) 0.020(6) 0.036(6) -0.003(5) 0.001(5) 0.000(5)
O24 0.035(7) 0.031(6) 0.034(6) -0.008(5) -0.004(5) 0.012(5)
O25 0.033(7) 0.027(6) 0.015(5) -0.001(4) 0.006(4) 0.019(5)
O26 0.037(7) 0.032(7) 0.037(7) -0.007(5) -0.011(6) 0.015(6)
C2 0.058(14) 0.035(12) 0.063(13) 0.000 0.000 0.028(11)
C2A 0.065(18) 0.033(14) 0.09(2) 0.000 0.000 0.027(13)
C2B 0.11(3) 0.08(2) 0.10(4) -0.01(2) -0.03(2) 0.06(2)
C11 0.048(9) 0.029(8) 0.034(8) 0.003(7) 0.011(7) 0.016(7)
C12 0.059(11) 0.041(9) 0.050(9) -0.010(8) 0.013(8) 0.027(8)
C13 0.077(12) 0.074(12) 0.043(9) -0.022(9) -0.001(9) 0.033(10)
C14 0.065(11) 0.062(11) 0.055(10) -0.026(9) 0.002(9) 0.029(9)
C15 0.049(10) 0.046(10) 0.044(9) -0.016(8) 0.002(8) 0.018(8)
C16 0.042(9) 0.037(9) 0.029(8) -0.009(7) 0.001(6) 0.023(7)
C17 0.035(9) 0.029(8) 0.028(8) -0.003(7) -0.002(7) 0.014(7)
C22 0.059(13) 0.050(13) 0.048(12) 0.000 0.000 0.018(10)
C22A 0.17(4) 0.18(4) 0.18(4) 0.000 0.000 0.09(3)
C22B 0.10(3) 0.040(18) 0.08(2) 0.020(15) -0.01(2) 0.03(2)
C31 0.051(9) 0.029(8) 0.031(8) 0.000(6) 0.009(7) 0.021(7)
C32 0.050(10) 0.037(9) 0.048(9) -0.018(8) -0.002(8) 0.018(7)
C33 0.068(12) 0.059(11) 0.051(10) -0.022(9) 0.008(9) 0.030(9)
C34 0.074(13) 0.074(12) 0.063(11) -0.025(10) 0.010(9) 0.037(10)
C35 0.044(9) 0.056(10) 0.041(9) -0.013(8) 0.009(7) 0.024(8)
C36 0.034(8) 0.034(8) 0.028(8) 0.001(6) 0.001(6) 0.020(7)
C37 0.026(8) 0.030(8) 0.023(7) -0.003(6) 0.002(6) 0.015(7)

loop_
_atom_type_symbol
_atom_type_description
_atom_type_scat_dispersion_real
_atom_type_scat_dispersion_imag
_atom_type_scat_source
C C 0.0181 0.0091 'International Tables Vol C Tables 4.2.6.8 and 6.1.1.4'
H H 0.0000 0.0000 'International Tables Vol C Tables 4.2.6.8 and 6.1.1.4'
O O 0.0492 0.0322 'International Tables Vol C Tables 4.2.6.8 and 6.1.1.4'
Ti Ti 0.2191 1.8069 'International Tables Vol C Tables 4.2.6.8 and 6.1.1.4'
La La -1.4094 9.0376 'International Tables Vol C Tables 4.2.6.8 and 6.1.1.4'

loop_
_geom_angle_atom_site_label_1
_geom_angle_atom_site_label_2
_geom_angle_atom_site_label_3
_geom_angle
_geom_angle_site_symmetry_1
_geom_angle_site_symmetry_3
O1 La1 O1 119.999(2) 2_655 .
O1 La1 O1 120.002(3) 2_655 3_665
O1 La1 O1 119.999(2) . 3_665
O1 La1 O6 73.3(4) 2_655 3_665
O1 La1 O6 136.0(2) . 3_665
O1 La1 O6 64.4(4) 3_665 3_665
O1 La1 O6 136.0(2) 2_655 .
O1 La1 O6 64.4(4) . .
O1 La1 O6 73.3(4) 3_665 .
O6 La1 O6 77.7(4) 3_665 .
O1 La1 O6 73.3(4) 2_655 6_666
O1 La1 O6 136.0(2) . 6_666
O1 La1 O6 64.4(4) 3_665 6_666
O6 La1 O6 87.1(5) 3_665 6_666
O6 La1 O6 137.52(19) . 6_666
O1 La1 O6 64.4(4) 2_655 5_656
O1 La1 O6 73.3(4) . 5_656
O1 La1 O6 136.0(3) 3_665 5_656
O6 La1 O6 137.52(18) 3_665 5_656
O6 La1 O6 137.51(18) . 5_656
O6 La1 O6 77.7(4) 6_666 5_656
O1 La1 O6 64.4(4) 2_655 2_655
O1 La1 O6 73.3(4) . 2_655
O1 La1 O6 136.0(2) 3_665 2_655
O6 La1 O6 77.7(4) 3_665 2_655
O6 La1 O6 77.7(4) . 2_655
O6 La1 O6 137.52(18) 6_666 2_655
O6 La1 O6 87.1(5) 5_656 2_655
O1 La1 O6 136.0(2) 2_655 4_556
O1 La1 O6 64.4(4) . 4_556
O1 La1 O6 73.3(4) 3_665 4_556
O6 La1 O6 137.51(18) 3_665 4_556
O6 La1 O6 87.1(5) . 4_556
O6 La1 O6 77.7(4) 6_666 4_556
O6 La1 O6 77.7(4) 5_656 4_556
O6 La1 O6 137.51(18) 2_655 4_556
O1 La1 Ti1 28.5(2) 2_655 5_656
O1 La1 Ti1 103.6(4) . 5_656
O1 La1 Ti1 130.1(3) 3_665 5_656
O6 La1 Ti1 101.0(3) 3_665 5_656
O6 La1 Ti1 154.0(3) . 5_656
O6 La1 Ti1 67.6(3) 6_666 5_656
O6 La1 Ti1 36.6(3) 5_656 5_656
O6 La1 Ti1 76.7(3) 2_655 5_656
O6 La1 Ti1 109.1(2) 4_556 5_656
O1 La1 Ti1 28.5(2) 2_655 2_655
O1 La1 Ti1 103.6(4) . 2_655
O1 La1 Ti1 130.1(3) 3_665 2_655
O6 La1 Ti1 67.6(3) 3_665 2_655
O6 La1 Ti1 109.1(2) . 2_655
O6 La1 Ti1 101.0(3) 6_666 2_655
O6 La1 Ti1 76.7(3) 5_656 2_655
O6 La1 Ti1 36.6(3) 2_655 2_655
O6 La1 Ti1 154.0(3) 4_556 2_655
Ti1 La1 Ti1 49.07(9) 5_656 2_655
O1 La1 Ti1 103.6(4) 2_655 3_665
O1 La1 Ti1 130.1(3) . 3_665
O1 La1 Ti1 28.5(2) 3_665 3_665
O6 La1 Ti1 36.6(3) 3_665 3_665
O6 La1 Ti1 67.6(3) . 3_665
O6 La1 Ti1 76.7(3) 6_666 3_665
O6 La1 Ti1 154.0(3) 5_656 3_665
O6 La1 Ti1 109.1(2) 2_655 3_665
O6 La1 Ti1 101.0(3) 4_556 3_665
Ti1 La1 Ti1 125.89(2) 5_656 3_665
Ti1 La1 Ti1 103.97(5) 2_655 3_665
O21 La2 O21 120.000(15) 3_675 2_765
O21 La2 O21 120.001(8) 3_675 .
O21 La2 O21 119.999(5) 2_765 .
O21 La2 O25 136.5(2) 3_675 .
O21 La2 O25 71.8(4) 2_765 .
O21 La2 O25 65.5(4) . .
O21 La2 O25 71.8(4) 3_675 5_767
O21 La2 O25 65.5(4) 2_765 5_767
O21 La2 O25 136.5(2) . 5_767
O25 La2 O25 137.29(18) . 5_767
O21 La2 O25 65.5(4) 3_675 3_675
O21 La2 O25 136.5(2) 2_765 3_675
O21 La2 O25 71.8(4) . 3_675
O25 La2 O25 78.2(4) . 3_675
O25 La2 O25 137.29(18) 5_767 3_675
O21 La2 O25 65.5(4) 3_675 6_677
O21 La2 O25 136.5(2) 2_765 6_677
O21 La2 O25 71.8(4) . 6_677
O25 La2 O25 137.29(18) . 6_677
O25 La2 O25 78.2(4) 5_767 6_677
O25 La2 O25 86.5(5) 3_675 6_677
O21 La2 O25 71.8(4) 3_675 2_765
O21 La2 O25 65.5(4) 2_765 2_765
O21 La2 O25 136.5(2) . 2_765
O25 La2 O25 78.2(4) . 2_765
O25 La2 O25 86.5(5) 5_767 2_765
O25 La2 O25 78.2(4) 3_675 2_765
O25 La2 O25 137.29(18) 6_677 2_765
O21 La2 O25 136.5(2) 3_675 4_557
O21 La2 O25 71.8(4) 2_765 4_557
O21 La2 O25 65.5(4) . 4_557
O25 La2 O25 86.5(5) . 4_557
O25 La2 O25 78.2(4) 5_767 4_557
O25 La2 O25 137.29(18) 3_675 4_557
O25 La2 O25 78.2(4) 6_677 4_557
O25 La2 O25 137.29(18) 2_765 4_557
O21 La2 Ti2 102.7(4) 3_675 5_767
O21 La2 Ti2 29.0(2) 2_765 5_767
O21 La2 Ti2 130.9(4) . 5_767
O25 La2 Ti2 100.2(3) . 5_767
O25 La2 Ti2 37.2(3) 5_767 5_767
O25 La2 Ti2 154.7(3) 3_675 5_767
O25 La2 Ti2 109.6(2) 6_677 5_767
O25 La2 Ti2 76.8(3) 2_765 5_767
O25 La2 Ti2 67.0(3) 4_557 5_767
O21 La2 Ti2 29.0(2) 3_675 6_677
O21 La2 Ti2 130.9(4) 2_765 6_677
O21 La2 Ti2 102.7(4) . 6_677
O25 La2 Ti2 154.7(3) . 6_677
O25 La2 Ti2 67.0(3) 5_767 6_677
O25 La2 Ti2 76.8(3) 3_675 6_677
O25 La2 Ti2 37.2(3) 6_677 6_677
O25 La2 Ti2 100.2(3) 2_765 6_677
O25 La2 Ti2 109.6(2) 4_557 6_677
Ti2 La2 Ti2 104.03(5) 5_767 6_677
O21 La2 Ti2 130.9(4) 3_675 4_557
O21 La2 Ti2 102.7(4) 2_765 4_557
O21 La2 Ti2 29.0(2) . 4_557
O25 La2 Ti2 76.8(3) . 4_557
O25 La2 Ti2 109.6(2) 5_767 4_557
O25 La2 Ti2 100.2(3) 3_675 4_557
O25 La2 Ti2 67.0(3) 6_677 4_557
O25 La2 Ti2 154.7(3) 2_765 4_557
O25 La2 Ti2 37.2(3) 4_557 4_557
Ti2 La2 Ti2 104.03(5) 5_767 4_557
Ti2 La2 Ti2 104.03(5) 6_677 4_557
O3 Ti1 O4 94.9(6) . .
O3 Ti1 O1 104.2(6) . .
O4 Ti1 O1 160.3(6) . .
O3 Ti1 O2 98.8(6) . .
O4 Ti1 O2 97.6(6) . .
O1 Ti1 O2 75.2(6) . .
O3 Ti1 O5 91.4(6) . .
O4 Ti1 O5 95.1(6) . .
O1 Ti1 O5 89.1(5) . .
O2 Ti1 O5 162.9(5) . .
O3 Ti1 O6 169.8(5) . .
O4 Ti1 O6 81.0(5) . .
O1 Ti1 O6 80.8(6) . .
O2 Ti1 O6 91.1(6) . .
O5 Ti1 O6 79.7(5) . .
O3 Ti1 Ti1 91.8(4) . 4_556
O4 Ti1 Ti1 138.6(4) . 4_556
O1 Ti1 Ti1 37.9(4) . 4_556
O2 Ti1 Ti1 40.9(4) . 4_556
O5 Ti1 Ti1 125.6(3) . 4_556
O6 Ti1 Ti1 97.5(3) . 4_556
O3 Ti1 La1 137.7(4) . .
O4 Ti1 La1 126.1(4) . .
O1 Ti1 La1 36.7(4) . .
O2 Ti1 La1 86.8(4) . .
O5 Ti1 La1 76.5(3) . .
O6 Ti1 La1 45.1(3) . .
Ti1 Ti1 La1 65.47(5) 4_556 .
O23 Ti2 O24 94.4(6) . .
O23 Ti2 O21 102.7(7) . .
O24 Ti2 O21 162.5(7) . .
O23 Ti2 O22 96.0(7) . .
O24 Ti2 O22 97.9(6) . .
O21 Ti2 O22 77.0(5) . .
O23 Ti2 O26 92.1(6) . .
O24 Ti2 O26 94.4(6) . .
O21 Ti2 O26 88.5(6) . .
O22 Ti2 O26 164.6(6) . .
O23 Ti2 O25 171.1(5) . .
O24 Ti2 O25 80.9(5) . .
O21 Ti2 O25 82.6(6) . .
O22 Ti2 O25 92.2(6) . .
O26 Ti2 O25 80.8(5) . .
O23 Ti2 Ti2 91.5(4) . 4_557
O24 Ti2 Ti2 139.5(4) . 4_557
O21 Ti2 Ti2 37.8(4) . 4_557
O22 Ti2 Ti2 41.6(4) . 4_557
O26 Ti2 Ti2 125.3(4) . 4_557
O25 Ti2 Ti2 97.0(3) . 4_557
O23 Ti2 La2 138.6(4) . .
O24 Ti2 La2 125.7(4) . .
O21 Ti2 La2 38.5(5) . .
O22 Ti2 La2 88.7(4) . .
O26 Ti2 La2 76.7(4) . .
O25 Ti2 La2 44.9(3) . .
Ti2 Ti2 La2 65.52(4) 4_557 .
Ti1 O1 Ti1 104.2(7) 4_556 .
Ti1 O1 La1 114.8(5) 4_556 .
Ti1 O1 La1 114.8(5) . .
C2 O2 Ti1 129.7(4) . .
C2 O2 Ti1 129.7(4) . 4_556
Ti1 O2 Ti1 98.1(7) . 4_556
C3' O3 Ti1 163.9(18) . .
C3 O3 Ti1 138.7(18) . .
C11 O4 Ti1 140.6(12) . .
C17 O5 Ti1 141.2(14) . .
C17 O6 Ti1 132.2(12) 3_665 .
C17 O6 La1 129.3(12) 3_665 .
Ti1 O6 La1 98.3(4) . .
Ti2 O21 Ti2 104.4(8) . 4_557
Ti2 O21 La2 112.5(6) . .
Ti2 O21 La2 112.5(6) 4_557 .
C22 O22 Ti2 130.9(4) . .
C22 O22 Ti2 130.9(4) . 4_557
Ti2 O22 Ti2 96.7(7) . 4_557
C23' O23 Ti2 168(2) . .
C23 O23 Ti2 130.9(17) . .
C31 O24 Ti2 141.1(11) . .
C37 O25 Ti2 131.8(12) 2_765 .
C37 O25 La2 129.9(12) 2_765 .
Ti2 O25 La2 97.9(4) . .
C37 O26 Ti2 139.0(15) . .
C2A C2 C2B 138(3) . .
C2A C2 O2 109(2) . .
C2B C2 O2 111(3) . .
C2A C2 H2A 94.2 . .
C2B C2 H2A 94.2 . .
O2 C2 H2A 94.2 . .
C2 C2A H2AA 109.5 . .
C2 C2A H2AB 109.5 . .
H2AA C2A H2AB 109.5 . .
C2 C2A H2AC 109.5 . .
H2AA C2A H2AC 109.5 . .
H2AB C2A H2AC 109.5 . .
C2 C2B H2BA 109.5 . .
C2 C2B H2BB 109.5 . .
H2BA C2B H2BB 109.5 . .
C2 C2B H2BC 109.5 . .
H2BA C2B H2BC 109.5 . .
H2BB C2B H2BC 109.5 . .
O3 C3 C3B 111(2) . .
O3 C3 C3A 112(2) . .
C3B C3 C3A 111(3) . .
O3 C3 H3 107.6 . .
C3B C3 H3 107.6 . .
C3A C3 H3 107.6 . .
C3 C3A H3AA 109.5 . .
C3 C3A H3AB 109.5 . .
H3AA C3A H3AB 109.5 . .
C3 C3A H3AC 109.5 . .
H3AA C3A H3AC 109.5 . .
H3AB C3A H3AC 109.5 . .
C3 C3B H3BA 109.5 . .
C3 C3B H3BB 109.5 . .
H3BA C3B H3BB 109.5 . .
C3 C3B H3BC 109.5 . .
H3BA C3B H3BC 109.5 . .
H3BB C3B H3BC 109.5 . .
C3B' C3' O3 122(3) . .
C3B' C3' C3A' 117(3) . .
O3 C3' C3A' 113(2) . .
C3B' C3' H3A' 99.8 . .
O3 C3' H3A' 99.8 . .
C3A' C3' H3A' 99.8 . .
C3' C3A' H3AD 109.5 . .
C3' C3A' H3AE 109.5 . .
H3AD C3A' H3AE 109.5 . .
C3' C3A' H3AF 109.5 . .
H3AD C3A' H3AF 109.5 . .
H3AE C3A' H3AF 109.5 . .
C3' C3B' H3BD 109.5 . .
C3' C3B' H3BE 109.5 . .
H3BD C3B' H3BE 109.5 . .
C3' C3B' H3BF 109.5 . .
H3BD C3B' H3BF 109.5 . .
H3BE C3B' H3BF 109.5 . .
O4 C11 C16 121.4(18) . .
O4 C11 C12 118.3(19) . .
C16 C11 C12 120(2) . .
C13 C12 C11 118(2) . .
C13 C12 H12A 121.0 . .
C11 C12 H12A 121.0 . .
C14 C13 C12 126(2) . .
C14 C13 H13A 117.1 . .
C12 C13 H13A 117.1 . .
C13 C14 C15 118(3) . .
C13 C14 H14A 120.8 . .
C15 C14 H14A 120.8 . .
C14 C15 C16 118(2) . .
C14 C15 H15A 120.8 . .
C16 C15 H15A 120.8 . .
C11 C16 C15 119.0(19) . .
C11 C16 C17 124.3(19) . 3_665
C15 C16 C17 116.7(18) . 3_665
O5 C17 O6 120.5(19) . 2_655
O5 C17 C16 119.5(18) . 2_655
O6 C17 C16 120.0(18) 2_655 2_655
C22B C22 O22 114(4) . .
C22B C22 C22A 137(5) . .
O22 C22 C22A 100(4) . .
C22B C22 H22' 99.3 . .
O22 C22 H22' 99.3 . .
C22A C22 H22' 99.3 . .
C22 C22A H22A 109.5 . .
C22 C22A H22B 109.5 . .
H22A C22A H22B 109.5 . .
C22 C22A H22C 109.5 . .
H22A C22A H22C 109.5 . .
H22B C22A H22C 109.5 . .
C22 C22B H22D 109.5 . .
C22 C22B H22E 109.5 . .
H22D C22B H22E 109.5 . .
C22 C22B H22F 109.5 . .
H22D C22B H22F 109.5 . .
H22E C22B H22F 109.5 . .
O23 C23 C23A 110(3) . .
O23 C23 C23B 111(3) . .
C23A C23 C23B 107(3) . .
O23 C23 H23A 109.5 . .
C23A C23 H23A 109.5 . .
C23B C23 H23A 109.5 . .
C23 C23A H23B 109.5 . .
C23 C23A H23C 109.5 . .
H23B C23A H23C 109.5 . .
C23 C23A H23D 109.5 . .
H23B C23A H23D 109.5 . .
H23C C23A H23D 109.5 . .
C23 C23B H23E 109.5 . .
C23 C23B H23F 109.5 . .
H23E C23B H23F 109.5 . .
C23 C23B H23G 109.5 . .
H23E C23B H23G 109.5 . .
H23F C23B H23G 109.5 . .
O23 C23' C23C 98(4) . .
O23 C23' C23D 112(4) . .
C23C C23' C23D 111(3) . .
O23 C23' H23H 111.6 . .
C23C C23' H23H 111.6 . .
C23D C23' H23H 111.6 . .
C23' C23C H23I 109.5 . .
C23' C23C H23J 109.5 . .
H23I C23C H23J 109.5 . .
C23' C23C H23K 109.5 . .
H23I C23C H23K 109.5 . .
H23J C23C H23K 109.5 . .
C23' C23D H23L 109.5 . .
C23' C23D H23M 109.5 . .
H23L C23D H23M 109.5 . .
C23' C23D H23N 109.5 . .
H23L C23D H23N 109.5 . .
H23M C23D H23N 109.5 . .
O24 C31 C32 117.4(18) . .
O24 C31 C36 122.3(16) . .
C32 C31 C36 120.3(19) . .
C31 C32 C33 121(2) . .
C31 C32 H32A 119.5 . .
C33 C32 H32A 119.5 . .
C32 C33 C34 119(2) . .
C32 C33 H33A 120.4 . .
C34 C33 H33A 120.4 . .
C35 C34 C33 117(2) . .
C35 C34 H34A 121.3 . .
C33 C34 H34A 121.3 . .
C36 C35 C34 122(2) . .
C36 C35 H35A 118.9 . .
C34 C35 H35A 118.9 . .
C35 C36 C31 119.7(19) . .
C35 C36 C37 117.6(18) . 2_765
C31 C36 C37 122.4(17) . 2_765
O26 C37 O25 123(2) . 3_675
O26 C37 C36 115.5(18) . 3_675
O25 C37 C36 121.2(17) 3_675 3_675

loop_
_geom_bond_atom_site_label_1
_geom_bond_atom_site_label_2
_geom_bond_distance
_geom_bond_site_symmetry_2
La1 O1 2.381(15) 2_655
La1 O1 2.381(15) .
La1 O1 2.381(15) 3_665
La1 O6 2.593(11) 3_665
La1 O6 2.593(11) .
La1 O6 2.593(11) 6_666
La1 O6 2.593(11) 5_656
La1 O6 2.593(11) 2_655
La1 O6 2.593(11) 4_556
La1 Ti1 3.619(3) 5_656
La1 Ti1 3.619(3) 2_655
La1 Ti1 3.619(3) 3_665
La2 O21 2.442(17) 3_675
La2 O21 2.442(17) 2_765
La2 O21 2.442(18) .
La2 O25 2.582(10) .
La2 O25 2.582(11) 5_767
La2 O25 2.582(10) 3_675
La2 O25 2.582(10) 6_677
La2 O25 2.582(11) 2_765
La2 O25 2.582(10) 4_557
La2 Ti2 3.623(3) 5_767
La2 Ti2 3.623(3) 6_677
La2 Ti2 3.623(3) 4_557
Ti1 O3 1.772(12) .
Ti1 O4 1.878(13) .
Ti1 O1 1.905(10) .
Ti1 O2 1.990(11) .
Ti1 O5 2.019(11) .
Ti1 O6 2.179(13) .
Ti1 Ti1 3.006(6) 4_556
Ti2 O23 1.771(14) .
Ti2 O24 1.874(12) .
Ti2 O21 1.900(11) .
Ti2 O22 2.008(11) .
Ti2 O26 2.058(14) .
Ti2 O25 2.210(13) .
Ti2 Ti2 3.002(5) 4_557
O2 C2 1.52(3) .
O3 C3' 1.40(3) .
O3 C3 1.42(3) .
O4 C11 1.36(2) .
O5 C17 1.27(2) .
O6 C17 1.31(2) 3_665
O22 C22 1.43(4) .
O23 C23' 1.40(3) .
O23 C23 1.46(3) .
O24 C31 1.35(2) .
O25 C37 1.27(2) 2_765
O26 C37 1.24(2) .
C2 C2A 1.47(3) .
C2 C2B 1.47(3) .
C2 H2A 1.0000 .
C2A H2AA 0.9800 .
C2A H2AB 0.9800 .
C2A H2AC 0.9800 .
C2B H2BA 0.9800 .
C2B H2BB 0.9800 .
C2B H2BC 0.9800 .
C3 C3B 1.42(3) .
C3 C3A 1.45(3) .
C3 H3 1.0000 .
C3A H3AA 0.9800 .
C3A H3AB 0.9800 .
C3A H3AC 0.9800 .
C3B H3BA 0.9800 .
C3B H3BB 0.9800 .
C3B H3BC 0.9800 .
C3' C3B' 1.37(3) .
C3' C3A' 1.42(3) .
C3' H3A' 1.0000 .
C3A' H3AD 0.9800 .
C3A' H3AE 0.9800 .
C3A' H3AF 0.9800 .
C3B' H3BD 0.9800 .
C3B' H3BE 0.9800 .
C3B' H3BF 0.9800 .
C11 C16 1.37(3) .
C11 C12 1.38(3) .
C12 C13 1.36(4) .
C12 H12A 0.9500 .
C13 C14 1.28(4) .
C13 H13A 0.9500 .
C14 C15 1.41(3) .
C14 H14A 0.9500 .
C15 C16 1.42(3) .
C15 H15A 0.9500 .
C16 C17 1.47(3) 3_665
C22 C22B 1.42(6) .
C22 C22A 1.49(9) .
C22 H22' 1.0000 .
C22A H22A 0.9800 .
C22A H22B 0.9800 .
C22A H22C 0.9800 .
C22B H22D 0.9800 .
C22B H22E 0.9800 .
C22B H22F 0.9800 .
C23 C23A 1.46(3) .
C23 C23B 1.46(3) .
C23 H23A 1.0000 .
C23A H23B 0.9800 .
C23A H23C 0.9800 .
C23A H23D 0.9800 .
C23B H23E 0.9800 .
C23B H23F 0.9800 .
C23B H23G 0.9800 .
C23' C23C 1.42(3) .
C23' C23D 1.44(3) .
C23' H23H 1.0000 .
C23C H23I 0.9800 .
C23C H23J 0.9800 .
C23C H23K 0.9800 .
C23D H23L 0.9800 .
C23D H23M 0.9800 .
C23D H23N 0.9800 .
C31 C32 1.39(3) .
C31 C36 1.39(3) .
C32 C33 1.41(3) .
C32 H32A 0.9500 .
C33 C34 1.43(4) .
C33 H33A 0.9500 .
C34 C35 1.41(3) .
C34 H34A 0.9500 .
C35 C36 1.38(3) .
C35 H35A 0.9500 .
C36 C37 1.49(3) 2_765
